data_7131631
loop_
_publ_author_name
'Li, Cheng'
'Zhao, Bin'
'Mao, Guojiang'
'Deng, Guo-Jun'

_publ_section_title
;
 Rhodium(III)-catalyzed mild and regioselective dearomative
 spirocyclization of 2-aryl-3-nitrosoindoles with alkynes.
;
_journal_issue 46
_journal_name_full 'Chemical communications (Cambridge, England)'
_journal_page_first 7044
_journal_page_last 7047
_journal_paper_doi 10.1039/d3cc01940c
_journal_volume 59
_journal_year 2023
_chemical_formula_moiety 'C31 H22 N2 O'
_chemical_formula_sum 'C31 H22 N2 O'
_chemical_formula_weight 438.50
_space_group_crystal_system triclinic
_space_group_IT_number 2
_space_group_name_Hall '-P 1'
_space_group_name_H-M_alt 'P -1'
_atom_sites_solution_hydrogens mixed
_atom_sites_solution_primary dual
_audit_creation_date 2022-12-02
_audit_creation_method
;
Olex2 1.5-beta
(compiled 2021.12.09 svn.r5202d8cf for OlexSys, GUI svn.r6439)
;
_audit_update_record
;
2023-03-13 deposited with the CCDC.	2023-05-15 downloaded from the CCDC.
;
_cell_angle_alpha 90.132(9)
_cell_angle_beta 110.122(10)
_cell_angle_gamma 104.018(10)
_cell_formula_units_Z 2
_cell_length_a 10.2696(12)
_cell_length_b 10.3708(13)
_cell_length_c 12.6585(13)
_cell_measurement_reflns_used 3121
_cell_measurement_temperature 169.99(10)
_cell_measurement_theta_max 28.1930
_cell_measurement_theta_min 2.5520
_cell_volume 1222.8(3)
_computing_cell_refinement 'CrysAlisPro 1.171.38.43f (Rigaku OD, 2015)'
_computing_data_collection 'CrysAlisPro 1.171.38.43f (Rigaku OD, 2015)'
_computing_data_reduction 'CrysAlisPro 1.171.38.43f (Rigaku OD, 2015)'
_computing_molecular_graphics 'Olex2 1.5-beta (Dolomanov et al., 2009)'
_computing_publication_material 'Olex2 1.5-beta (Dolomanov et al., 2009)'
_computing_structure_refinement 'SHELXL 2017/1 (Sheldrick, 2015)'
_computing_structure_solution 'SHELXT 2014/5 (Sheldrick, 2014)'
_diffrn_ambient_environment N~2~
_diffrn_ambient_temperature 169.99(10)
_diffrn_detector 'CCD plate'
_diffrn_detector_area_resol_mean 5.2684
_diffrn_detector_type AtlasS2
_diffrn_measured_fraction_theta_full 0.999
_diffrn_measured_fraction_theta_max 0.999
_diffrn_measurement_details
;
List of Runs (angles in degrees, time in seconds):

  # Type    Start    End  Width  t~exp~   \w     \q     \k     \f   Frames
#--------------------------------------------------------------------------
  1  \w    -44.00  61.00   1.00    5.00    --  -11.27  77.00 120.00  105
  2  \w     28.00  56.00   1.00    5.00    --  -11.27  77.00   0.00   28
  3  \w      1.00  77.00   1.00    5.00    --   11.90  77.00  30.00   76
  4  \w    -20.00  86.00   1.00    5.00    --   11.90  77.00 -90.00  106
;
_diffrn_measurement_device 'four-circle diffractometer'
_diffrn_measurement_device_type 'SuperNova, Dual, Cu at zero, AtlasS2'
_diffrn_measurement_method '\w scans'
_diffrn_orient_matrix_type 'CrysAlisPro convention (1999,Acta A55,543-557)'
_diffrn_orient_matrix_UB_11 0.0274119000
_diffrn_orient_matrix_UB_12 -0.0530444000
_diffrn_orient_matrix_UB_13 -0.0110348000
_diffrn_orient_matrix_UB_21 0.0431653000
_diffrn_orient_matrix_UB_22 0.0436808000
_diffrn_orient_matrix_UB_23 -0.0251123000
_diffrn_orient_matrix_UB_31 0.0564309000
_diffrn_orient_matrix_UB_32 0.0170840000
_diffrn_orient_matrix_UB_33 0.0532967000
_diffrn_radiation_monochromator mirror
_diffrn_radiation_probe x-ray
_diffrn_radiation_type 'Mo K\a'
_diffrn_radiation_wavelength 0.71073
_diffrn_reflns_av_R_equivalents 0.0469
_diffrn_reflns_av_unetI/netI 0.0648
_diffrn_reflns_Laue_measured_fraction_full 0.999
_diffrn_reflns_Laue_measured_fraction_max 0.999
_diffrn_reflns_limit_h_max 12
_diffrn_reflns_limit_h_min -12
_diffrn_reflns_limit_k_max 12
_diffrn_reflns_limit_k_min -10
_diffrn_reflns_limit_l_max 12
_diffrn_reflns_limit_l_min -15
_diffrn_reflns_number 8691
_diffrn_reflns_point_group_measured_fraction_full 0.999
_diffrn_reflns_point_group_measured_fraction_max 0.999
_diffrn_reflns_theta_full 25.000
_diffrn_reflns_theta_max 25.000
_diffrn_reflns_theta_min 2.187
_diffrn_source 'micro-focus sealed X-ray tube'
_diffrn_source_type 'SuperNova (Mo) X-ray Source'
_exptl_absorpt_coefficient_mu 0.072
_exptl_absorpt_correction_T_max 1.00000
_exptl_absorpt_correction_T_min 0.03242
_exptl_absorpt_correction_type multi-scan
_exptl_absorpt_process_details
;
CrysAlisPro 1.171.38.43f (Rigaku Oxford Diffraction, 2015)
Empirical absorption correction using spherical harmonics,
 implemented in SCALE3 ABSPACK scaling algorithm.
;
_exptl_crystal_colour 'light colourless'
_exptl_crystal_density_diffrn 1.191
_exptl_crystal_description block
_exptl_crystal_F_000 460
_exptl_crystal_size_max 0.14
_exptl_crystal_size_mid 0.12
_exptl_crystal_size_min 0.1
_refine_diff_density_max 0.324
_refine_diff_density_min -0.258
_refine_diff_density_rms 0.058
_refine_ls_extinction_method none
_refine_ls_goodness_of_fit_ref 1.054
_refine_ls_hydrogen_treatment mixed
_refine_ls_matrix_type full
_refine_ls_number_parameters 312
_refine_ls_number_reflns 4303
_refine_ls_number_restraints 2
_refine_ls_restrained_S_all 1.092
_refine_ls_R_factor_all 0.0921
_refine_ls_R_factor_gt 0.0653
_refine_ls_shift/su_max 0.000
_refine_ls_shift/su_mean 0.000
_refine_ls_structure_factor_coef Fsqd
_refine_ls_weighting_details 'w=1/[\s^2^(Fo^2^)+(0.0962P)^2^] where P=(Fo^2^+2Fc^2^)/3'
_refine_ls_weighting_scheme calc
_refine_ls_wR_factor_gt 0.1626
_refine_ls_wR_factor_ref 0.1861
_reflns_Friedel_coverage 0.000
_reflns_number_gt 3009
_reflns_number_total 4303
_reflns_threshold_expression 'I > 2\s(I)'
_cod_data_source_file d3cc01940c2.cif
_cod_data_source_block 458-2
_cod_depositor_comments 'Adding full bibliography for 7131630--7131631.cif.'
_cod_database_code 7131631
_shelx_shelxl_version_number 2017/1
_shelx_space_group_comment
;
The symmetry employed for this shelxl refinement is uniquely defined
by the following loop, which should always be used as a source of
symmetry information in preference to the above space-group names.
They are only intended as comments.
;
_olex2_refinement_description
;
1. Fixed Uiso
 At 1.2 times of:
  All C(H) groups
 At 1.5 times of:
  All C(H,H,H) groups
2. Restrained distances
 O1-H1
 0.82 with sigma of 0.01
 N2-C13
 2.6 with sigma of 0.01
3.a Aromatic/amide H refined with riding coordinates:
 C2(H2), C3(H3), C4(H4), C5(H5), C6(H6), C17(H17), C18(H18), C19(H19),
 C20(H20), C22(H22), C23(H23), C24(H24), C25(H25), C27(H27), C28(H28), C29(H29),
  C30(H30), C31(H31)
3.b Idealised Me refined as rotating group:
 C21(H21A,H21B,H21C)
;
_olex2_submission_special_instructions 'No special instructions were received'
_oxdiff_exptl_absorpt_empirical_details
;
Empirical correction (ABSPACK) includes:
- Absorption correction using spherical harmonics
- Frame scaling
;
_oxdiff_exptl_absorpt_empirical_full_max 7.771
_oxdiff_exptl_absorpt_empirical_full_min 0.238

loop_
_space_group_symop_operation_xyz
'x, y, z'
'-x, -y, -z'

loop_
_atom_site_label
_atom_site_type_symbol
_atom_site_fract_x
_atom_site_fract_y
_atom_site_fract_z
_atom_site_U_iso_or_equiv
_atom_site_adp_type
_atom_site_occupancy
_atom_site_site_symmetry_order
_atom_site_calc_flag
_atom_site_refinement_flags_posn
_atom_site_refinement_flags_adp
_atom_site_refinement_flags_occupancy
_atom_site_disorder_assembly
_atom_site_disorder_group
O1 O 0.99774(18) 0.99380(16) 0.36451(15) 0.0452(5) Uani 1 1 d D . . . .
N1 N 0.7385(2) 0.56147(16) 0.30581(15) 0.0350(5) Uani 1 1 d . . . . .
N2 N 0.92004(19) 0.89575(17) 0.41165(16) 0.0365(5) Uani 1 1 d D . . . .
C1 C 0.3986(3) 0.8025(2) 0.06480(19) 0.0400(6) Uani 1 1 d . . . . .
C2 C 0.4705(3) 0.8196(2) -0.0115(2) 0.0516(7) Uani 1 1 d . . . . .
H2 H 0.563083 0.804057 0.009234 0.062 Uiso 1 1 calc R U . . .
C3 C 0.4080(4) 0.8590(3) -0.1169(2) 0.0684(9) Uani 1 1 d . . . . .
H3 H 0.458409 0.871243 -0.168022 0.082 Uiso 1 1 calc R U . . .
C4 C 0.2752(4) 0.8804(3) -0.1483(3) 0.0777(11) Uani 1 1 d . . . . .
H4 H 0.233215 0.907955 -0.221036 0.093 Uiso 1 1 calc R U . . .
C5 C 0.2019(4) 0.8624(3) -0.0755(3) 0.0809(11) Uani 1 1 d . . . . .
H5 H 0.108300 0.875950 -0.098237 0.097 Uiso 1 1 calc R U . . .
C6 C 0.2637(3) 0.8242(3) 0.0323(2) 0.0611(8) Uani 1 1 d . . . . .
H6 H 0.212869 0.813267 0.083090 0.073 Uiso 1 1 calc R U . . .
C7 C 0.4671(2) 0.7662(2) 0.1744(2) 0.0372(6) Uani 1 1 d . . . . .
C8 C 0.5313(2) 0.7412(2) 0.2680(2) 0.0342(5) Uani 1 1 d . . . . .
C9 C 0.6189(2) 0.71224(19) 0.37383(18) 0.0312(5) Uani 1 1 d . . . . .
C10 C 0.6045(2) 0.7210(2) 0.47624(18) 0.0314(5) Uani 1 1 d . . . . .
C11 C 0.7256(2) 0.6838(2) 0.56104(18) 0.0327(5) Uani 1 1 d . . . . .
C12 C 0.8172(2) 0.6561(2) 0.50881(18) 0.0317(5) Uani 1 1 d . . . . .
C13 C 0.7585(2) 0.6751(2) 0.38454(18) 0.0313(5) Uani 1 1 d D . . . .
C14 C 0.8546(2) 0.7888(2) 0.34532(18) 0.0319(5) Uani 1 1 d . . . . .
C15 C 0.8462(2) 0.7436(2) 0.23343(19) 0.0352(6) Uani 1 1 d . . . . .
C16 C 0.7703(2) 0.6086(2) 0.2126(2) 0.0365(6) Uani 1 1 d . . . . .
C17 C 0.7386(3) 0.5372(3) 0.1100(2) 0.0480(7) Uani 1 1 d . . . . .
H17 H 0.685539 0.446204 0.094890 0.058 Uiso 1 1 calc R U . . .
C18 C 0.7870(3) 0.6034(3) 0.0309(2) 0.0604(8) Uani 1 1 d . . . . .
H18 H 0.765330 0.556941 -0.040270 0.072 Uiso 1 1 calc R U . . .
C19 C 0.8660(3) 0.7353(3) 0.0519(2) 0.0615(8) Uani 1 1 d . . . . .
H19 H 0.899084 0.776924 -0.004170 0.074 Uiso 1 1 calc R U . . .
C20 C 0.8974(3) 0.8076(3) 0.1540(2) 0.0480(7) Uani 1 1 d . . . . .
H20 H 0.952330 0.897990 0.169056 0.058 Uiso 1 1 calc R U . . .
C21 C 0.6259(3) 0.4423(2) 0.2956(2) 0.0478(7) Uani 1 1 d . . . . .
H21A H 0.533806 0.454805 0.245488 0.072 Uiso 1 1 calc R U . . .
H21B H 0.620980 0.424651 0.370328 0.072 Uiso 1 1 calc R U . . .
H21C H 0.646426 0.366418 0.263952 0.072 Uiso 1 1 calc R U . . .
C22 C 0.9399(2) 0.6197(2) 0.5692(2) 0.0403(6) Uani 1 1 d . . . . .
H22 H 1.002591 0.603314 0.533269 0.048 Uiso 1 1 calc R U . . .
C23 C 0.9706(3) 0.6072(2) 0.6841(2) 0.0470(6) Uani 1 1 d . . . . .
H23 H 1.054906 0.581742 0.727108 0.056 Uiso 1 1 calc R U . . .
C24 C 0.8797(3) 0.6313(2) 0.7361(2) 0.0469(6) Uani 1 1 d . . . . .
H24 H 0.901377 0.620535 0.814316 0.056 Uiso 1 1 calc R U . . .
C25 C 0.7568(3) 0.6713(2) 0.6760(2) 0.0405(6) Uani 1 1 d . . . . .
H25 H 0.695683 0.689587 0.712629 0.049 Uiso 1 1 calc R U . . .
C26 C 0.4912(2) 0.7667(2) 0.49918(18) 0.0332(5) Uani 1 1 d . . . . .
C27 C 0.5269(3) 0.8642(2) 0.5877(2) 0.0403(6) Uani 1 1 d . . . . .
H27 H 0.624126 0.896784 0.636416 0.048 Uiso 1 1 calc R U . . .
C28 C 0.4219(3) 0.9136(2) 0.6049(2) 0.0507(7) Uani 1 1 d . . . . .
H28 H 0.447411 0.981330 0.664476 0.061 Uiso 1 1 calc R U . . .
C29 C 0.2803(3) 0.8656(3) 0.5364(3) 0.0589(8) Uani 1 1 d . . . . .
H29 H 0.208348 0.898958 0.549548 0.071 Uiso 1 1 calc R U . . .
C30 C 0.2430(3) 0.7691(3) 0.4488(2) 0.0558(7) Uani 1 1 d . . . . .
H30 H 0.145374 0.736320 0.401101 0.067 Uiso 1 1 calc R U . . .
C31 C 0.3482(3) 0.7199(2) 0.4302(2) 0.0426(6) Uani 1 1 d . . . . .
H31 H 0.322019 0.653402 0.369604 0.051 Uiso 1 1 calc R U . . .
H1 H 1.050(3) 1.045(3) 0.4228(18) 0.086(11) Uiso 1 1 d D . . . .

loop_
_atom_site_aniso_label
_atom_site_aniso_U_11
_atom_site_aniso_U_22
_atom_site_aniso_U_33
_atom_site_aniso_U_23
_atom_site_aniso_U_13
_atom_site_aniso_U_12
O1 0.0464(11) 0.0352(9) 0.0499(11) 0.0008(8) 0.0205(9) -0.0016(8)
N1 0.0395(11) 0.0291(10) 0.0374(11) -0.0025(8) 0.0178(9) 0.0049(9)
N2 0.0335(11) 0.0323(10) 0.0431(11) 0.0035(8) 0.0140(9) 0.0067(9)
C1 0.0418(15) 0.0345(12) 0.0333(13) -0.0012(10) 0.0044(11) 0.0040(11)
C2 0.0700(19) 0.0369(13) 0.0406(15) -0.0040(11) 0.0163(14) 0.0056(13)
C3 0.106(3) 0.0453(16) 0.0380(16) 0.0000(13) 0.0171(17) 0.0039(18)
C4 0.094(3) 0.0541(19) 0.0479(19) 0.0132(14) -0.0063(19) -0.0020(19)
C5 0.056(2) 0.076(2) 0.080(3) 0.0204(19) -0.0097(18) 0.0114(17)
C6 0.0467(17) 0.0680(19) 0.0577(18) 0.0178(14) 0.0077(14) 0.0110(15)
C7 0.0348(13) 0.0374(13) 0.0354(14) -0.0005(10) 0.0082(11) 0.0082(11)
C8 0.0313(13) 0.0336(12) 0.0394(14) -0.0037(10) 0.0154(11) 0.0075(10)
C9 0.0294(12) 0.0298(11) 0.0328(13) 0.0003(9) 0.0096(10) 0.0066(10)
C10 0.0297(12) 0.0304(11) 0.0330(13) 0.0004(9) 0.0116(10) 0.0049(10)
C11 0.0331(13) 0.0303(11) 0.0324(13) 0.0010(9) 0.0109(10) 0.0053(10)
C12 0.0288(12) 0.0294(11) 0.0351(13) -0.0001(9) 0.0108(10) 0.0052(10)
C13 0.0304(13) 0.0312(11) 0.0323(13) -0.0024(9) 0.0129(10) 0.0056(10)
C14 0.0294(12) 0.0319(12) 0.0361(13) 0.0018(9) 0.0118(10) 0.0108(10)
C15 0.0325(13) 0.0387(13) 0.0375(13) -0.0002(10) 0.0167(10) 0.0085(10)
C16 0.0352(13) 0.0378(12) 0.0414(14) -0.0004(10) 0.0188(11) 0.0105(11)
C17 0.0565(17) 0.0464(14) 0.0425(15) -0.0056(11) 0.0215(13) 0.0105(13)
C18 0.075(2) 0.0673(19) 0.0424(16) -0.0088(13) 0.0303(15) 0.0104(16)
C19 0.077(2) 0.0661(19) 0.0514(17) 0.0047(14) 0.0422(16) 0.0078(16)
C20 0.0487(16) 0.0502(15) 0.0474(16) 0.0026(12) 0.0254(13) 0.0047(12)
C21 0.0583(17) 0.0349(13) 0.0490(15) -0.0002(11) 0.0245(13) 0.0017(12)
C22 0.0357(14) 0.0420(13) 0.0446(15) 0.0017(11) 0.0134(11) 0.0138(11)
C23 0.0413(15) 0.0495(15) 0.0456(16) 0.0060(11) 0.0052(12) 0.0184(12)
C24 0.0482(16) 0.0556(15) 0.0349(14) 0.0070(11) 0.0099(12) 0.0166(13)
C25 0.0424(15) 0.0477(14) 0.0342(13) 0.0035(10) 0.0163(11) 0.0127(12)
C26 0.0348(13) 0.0353(12) 0.0366(13) 0.0066(10) 0.0200(11) 0.0110(10)
C27 0.0502(15) 0.0360(12) 0.0406(14) 0.0072(10) 0.0220(12) 0.0132(11)
C28 0.080(2) 0.0455(14) 0.0495(16) 0.0137(12) 0.0415(16) 0.0293(15)
C29 0.063(2) 0.0728(19) 0.069(2) 0.0290(16) 0.0401(17) 0.0428(16)
C30 0.0415(16) 0.0746(19) 0.0591(19) 0.0141(15) 0.0225(14) 0.0220(14)
C31 0.0375(15) 0.0518(15) 0.0449(15) 0.0070(11) 0.0198(12) 0.0155(12)

loop_
_atom_type_symbol
_atom_type_description
_atom_type_scat_dispersion_real
_atom_type_scat_dispersion_imag
_atom_type_scat_source
C C 0.0033 0.0016 'International Tables Vol C Tables 4.2.6.8 and 6.1.1.4'
H H 0.0000 0.0000 'International Tables Vol C Tables 4.2.6.8 and 6.1.1.4'
N N 0.0061 0.0033 'International Tables Vol C Tables 4.2.6.8 and 6.1.1.4'
O O 0.0106 0.0060 'International Tables Vol C Tables 4.2.6.8 and 6.1.1.4'

loop_
_geom_angle_atom_site_label_1
_geom_angle_atom_site_label_2
_geom_angle_atom_site_label_3
_geom_angle
_geom_angle_site_symmetry_1
_geom_angle_site_symmetry_3
_geom_angle_publ_flag
N2 O1 H1 100(2) . . ?
C16 N1 C13 109.33(16) . . ?
C16 N1 C21 121.67(18) . . ?
C21 N1 C13 118.83(17) . . ?
C14 N2 O1 112.66(18) . . ?
C2 C1 C7 119.3(2) . . ?
C6 C1 C2 118.7(2) . . ?
C6 C1 C7 121.9(2) . . ?
C1 C2 H2 119.8 . . ?
C3 C2 C1 120.3(3) . . ?
C3 C2 H2 119.8 . . ?
C2 C3 H3 119.7 . . ?
C4 C3 C2 120.6(3) . . ?
C4 C3 H3 119.7 . . ?
C3 C4 H4 120.0 . . ?
C3 C4 C5 120.0(3) . . ?
C5 C4 H4 120.0 . . ?
C4 C5 H5 119.8 . . ?
C4 C5 C6 120.4(3) . . ?
C6 C5 H5 119.8 . . ?
C1 C6 C5 119.9(3) . . ?
C1 C6 H6 120.0 . . ?
C5 C6 H6 120.0 . . ?
C8 C7 C1 176.5(2) . . ?
C7 C8 C9 173.9(2) . . ?
C8 C9 C13 119.64(18) . . ?
C10 C9 C8 129.2(2) . . ?
C10 C9 C13 111.01(19) . . ?
C9 C10 C11 108.42(19) . . ?
C9 C10 C26 125.7(2) . . ?
C26 C10 C11 125.81(19) . . ?
C12 C11 C10 109.31(18) . . ?
C25 C11 C10 130.9(2) . . ?
C25 C11 C12 119.8(2) . . ?
C11 C12 C13 109.34(19) . . ?
C22 C12 C11 121.4(2) . . ?
C22 C12 C13 129.2(2) . . ?
N1 C13 C9 113.90(17) . . ?
N1 C13 C12 116.02(17) . . ?
N1 C13 C14 101.50(16) . . ?
C9 C13 C14 109.09(17) . . ?
C12 C13 C9 101.82(16) . . ?
C12 C13 C14 114.81(17) . . ?
N2 C14 C13 117.95(19) . . ?
N2 C14 C15 134.7(2) . . ?
C15 C14 C13 107.34(17) . . ?
C16 C15 C14 106.67(18) . . ?
C20 C15 C14 132.6(2) . . ?
C20 C15 C16 120.8(2) . . ?
N1 C16 C15 111.59(19) . . ?
C17 C16 N1 127.5(2) . . ?
C17 C16 C15 120.9(2) . . ?
C16 C17 H17 121.3 . . ?
C18 C17 C16 117.5(2) . . ?
C18 C17 H17 121.3 . . ?
C17 C18 H18 118.9 . . ?
C17 C18 C19 122.1(2) . . ?
C19 C18 H18 118.9 . . ?
C18 C19 H19 119.6 . . ?
C18 C19 C20 120.7(2) . . ?
C20 C19 H19 119.6 . . ?
C15 C20 C19 117.9(2) . . ?
C15 C20 H20 121.0 . . ?
C19 C20 H20 121.0 . . ?
N1 C21 H21A 109.5 . . ?
N1 C21 H21B 109.5 . . ?
N1 C21 H21C 109.5 . . ?
H21A C21 H21B 109.5 . . ?
H21A C21 H21C 109.5 . . ?
H21B C21 H21C 109.5 . . ?
C12 C22 H22 120.7 . . ?
C12 C22 C23 118.5(2) . . ?
C23 C22 H22 120.7 . . ?
C22 C23 H23 119.7 . . ?
C24 C23 C22 120.6(2) . . ?
C24 C23 H23 119.7 . . ?
C23 C24 H24 119.4 . . ?
C23 C24 C25 121.1(2) . . ?
C25 C24 H24 119.4 . . ?
C11 C25 C24 118.5(2) . . ?
C11 C25 H25 120.8 . . ?
C24 C25 H25 120.8 . . ?
C27 C26 C10 120.2(2) . . ?
C31 C26 C10 121.17(19) . . ?
C31 C26 C27 118.6(2) . . ?
C26 C27 H27 119.8 . . ?
C28 C27 C26 120.3(2) . . ?
C28 C27 H27 119.8 . . ?
C27 C28 H28 119.8 . . ?
C29 C28 C27 120.5(2) . . ?
C29 C28 H28 119.8 . . ?
C28 C29 H29 120.0 . . ?
C30 C29 C28 120.0(2) . . ?
C30 C29 H29 120.0 . . ?
C29 C30 H30 120.1 . . ?
C29 C30 C31 119.9(3) . . ?
C31 C30 H30 120.1 . . ?
C26 C31 C30 120.8(2) . . ?
C26 C31 H31 119.6 . . ?
C30 C31 H31 119.6 . . ?

loop_
_geom_bond_atom_site_label_1
_geom_bond_atom_site_label_2
_geom_bond_distance
_geom_bond_site_symmetry_2
_geom_bond_publ_flag
O1 N2 1.401(2) . ?
O1 H1 0.839(10) . ?
N1 C13 1.470(3) . ?
N1 C16 1.388(3) . ?
N1 C21 1.444(3) . ?
N2 C14 1.278(3) . ?
C1 C2 1.392(3) . ?
C1 C6 1.377(4) . ?
C1 C7 1.421(3) . ?
C2 H2 0.9500 . ?
C2 C3 1.378(4) . ?
C3 H3 0.9500 . ?
C3 C4 1.357(5) . ?
C4 H4 0.9500 . ?
C4 C5 1.364(5) . ?
C5 H5 0.9500 . ?
C5 C6 1.396(4) . ?
C6 H6 0.9500 . ?
C7 C8 1.205(3) . ?
C8 C9 1.414(3) . ?
C9 C10 1.360(3) . ?
C9 C13 1.535(3) . ?
C10 C11 1.471(3) . ?
C10 C26 1.470(3) . ?
C11 C12 1.401(3) . ?
C11 C25 1.392(3) . ?
C12 C13 1.511(3) . ?
C12 C22 1.373(3) . ?
C13 C14 1.545(3) . ?
C14 C15 1.458(3) . ?
C15 C16 1.401(3) . ?
C15 C20 1.388(3) . ?
C16 C17 1.389(3) . ?
C17 H17 0.9500 . ?
C17 C18 1.379(4) . ?
C18 H18 0.9500 . ?
C18 C19 1.383(4) . ?
C19 H19 0.9500 . ?
C19 C20 1.388(4) . ?
C20 H20 0.9500 . ?
C21 H21A 0.9800 . ?
C21 H21B 0.9800 . ?
C21 H21C 0.9800 . ?
C22 H22 0.9500 . ?
C22 C23 1.392(3) . ?
C23 H23 0.9500 . ?
C23 C24 1.380(3) . ?
C24 H24 0.9500 . ?
C24 C25 1.392(3) . ?
C25 H25 0.9500 . ?
C26 C27 1.395(3) . ?
C26 C31 1.387(3) . ?
C27 H27 0.9500 . ?
C27 C28 1.380(3) . ?
C28 H28 0.9500 . ?
C28 C29 1.376(4) . ?
C29 H29 0.9500 . ?
C29 C30 1.376(4) . ?
C30 H30 0.9500 . ?
C30 C31 1.387(4) . ?
C31 H31 0.9500 . ?

loop_
_geom_torsion_atom_site_label_1
_geom_torsion_atom_site_label_2
_geom_torsion_atom_site_label_3
_geom_torsion_atom_site_label_4
_geom_torsion
_geom_torsion_site_symmetry_1
_geom_torsion_site_symmetry_2
_geom_torsion_site_symmetry_3
_geom_torsion_site_symmetry_4
_geom_torsion_publ_flag
O1 N2 C14 C13 -176.91(18) . . . . ?
O1 N2 C14 C15 2.5(4) . . . . ?
N1 C13 C14 N2 -164.28(19) . . . . ?
N1 C13 C14 C15 16.1(2) . . . . ?
N1 C16 C17 C18 -176.9(2) . . . . ?
N2 C14 C15 C16 172.5(2) . . . . ?
N2 C14 C15 C20 -7.0(5) . . . . ?
C1 C2 C3 C4 -0.6(4) . . . . ?
C2 C1 C6 C5 0.1(4) . . . . ?
C2 C3 C4 C5 -0.3(4) . . . . ?
C3 C4 C5 C6 1.1(5) . . . . ?
C4 C5 C6 C1 -1.0(4) . . . . ?
C6 C1 C2 C3 0.7(3) . . . . ?
C7 C1 C2 C3 -177.9(2) . . . . ?
C7 C1 C6 C5 178.7(2) . . . . ?
C8 C9 C10 C11 -178.27(19) . . . . ?
C8 C9 C10 C26 -1.2(3) . . . . ?
C8 C9 C13 N1 -55.5(2) . . . . ?
C8 C9 C13 C12 178.80(17) . . . . ?
C8 C9 C13 C14 57.1(2) . . . . ?
C9 C10 C11 C12 1.9(2) . . . . ?
C9 C10 C11 C25 -176.9(2) . . . . ?
C9 C10 C26 C27 -129.8(2) . . . . ?
C9 C10 C26 C31 46.6(3) . . . . ?
C9 C13 C14 N2 75.2(2) . . . . ?
C9 C13 C14 C15 -104.39(19) . . . . ?
C10 C9 C13 N1 128.89(19) . . . . ?
C10 C9 C13 C12 3.2(2) . . . . ?
C10 C9 C13 C14 -118.5(2) . . . . ?
C10 C11 C12 C13 0.2(2) . . . . ?
C10 C11 C12 C22 179.49(18) . . . . ?
C10 C11 C25 C24 178.8(2) . . . . ?
C10 C26 C27 C28 175.7(2) . . . . ?
C10 C26 C31 C30 -176.3(2) . . . . ?
C11 C10 C26 C27 46.8(3) . . . . ?
C11 C10 C26 C31 -136.8(2) . . . . ?
C11 C12 C13 N1 -126.22(19) . . . . ?
C11 C12 C13 C9 -2.0(2) . . . . ?
C11 C12 C13 C14 115.7(2) . . . . ?
C11 C12 C22 C23 1.6(3) . . . . ?
C12 C11 C25 C24 0.1(3) . . . . ?
C12 C13 C14 N2 -38.3(3) . . . . ?
C12 C13 C14 C15 142.11(19) . . . . ?
C12 C22 C23 C24 -0.2(3) . . . . ?
C13 N1 C16 C15 15.5(3) . . . . ?
C13 N1 C16 C17 -166.1(2) . . . . ?
C13 C9 C10 C11 -3.2(2) . . . . ?
C13 C9 C10 C26 173.87(18) . . . . ?
C13 C12 C22 C23 -179.30(19) . . . . ?
C13 C14 C15 C16 -8.0(2) . . . . ?
C13 C14 C15 C20 172.5(3) . . . . ?
C14 C15 C16 N1 -4.3(3) . . . . ?
C14 C15 C16 C17 177.3(2) . . . . ?
C14 C15 C20 C19 -177.9(3) . . . . ?
C15 C16 C17 C18 1.3(4) . . . . ?
C16 N1 C13 C9 98.2(2) . . . . ?
C16 N1 C13 C12 -144.08(19) . . . . ?
C16 N1 C13 C14 -18.9(2) . . . . ?
C16 C15 C20 C19 2.7(4) . . . . ?
C16 C17 C18 C19 0.9(4) . . . . ?
C17 C18 C19 C20 -1.3(5) . . . . ?
C18 C19 C20 C15 -0.5(4) . . . . ?
C20 C15 C16 N1 175.3(2) . . . . ?
C20 C15 C16 C17 -3.1(4) . . . . ?
C21 N1 C13 C9 -47.8(3) . . . . ?
C21 N1 C13 C12 70.0(3) . . . . ?
C21 N1 C13 C14 -164.84(19) . . . . ?
C21 N1 C16 C15 160.3(2) . . . . ?
C21 N1 C16 C17 -21.4(4) . . . . ?
C22 C12 C13 N1 54.6(3) . . . . ?
C22 C12 C13 C9 178.9(2) . . . . ?
C22 C12 C13 C14 -63.4(3) . . . . ?
C22 C23 C24 C25 -1.3(4) . . . . ?
C23 C24 C25 C11 1.3(3) . . . . ?
C25 C11 C12 C13 179.19(18) . . . . ?
C25 C11 C12 C22 -1.6(3) . . . . ?
C26 C10 C11 C12 -175.20(19) . . . . ?
C26 C10 C11 C25 6.0(4) . . . . ?
C26 C27 C28 C29 1.2(4) . . . . ?
C27 C26 C31 C30 0.1(3) . . . . ?
C27 C28 C29 C30 -1.1(4) . . . . ?
C28 C29 C30 C31 0.4(4) . . . . ?
C29 C30 C31 C26 0.1(4) . . . . ?
C31 C26 C27 C28 -0.7(3) . . . . ?
